data_4065234
loop_
_publ_author_name
'Busetto, Luigi'
'Cassani, M. Cristina'
'Femoni, Cristina'
'Mancinelli, Michele'
'Mazzanti, Andrea'
'Mazzoni, Rita'
'Solinas, Gavino'

_publ_contact_author
;
Dr. Andrea Mazzanti
University of Bologna
Department of Organic Chemistry A.Mangini
Viale Risorgimento 4
40136 Bologna
Italy
;
_publ_section_title
;
 N-Heterocyclic Carbene-Amide Rhodium(I) Complexes: Structures, Dynamics,
 and Catalysis
;
_journal_issue 19
_journal_name_full Organometallics
_journal_page_first 5258
_journal_paper_doi 10.1021/om200631w
_journal_volume 30
_journal_year 2011
_chemical_formula_sum 'C40 H45 Cl N5 O2 Rh'
_chemical_formula_weight 766.17
_chemical_name_common 'compound 3c'
_chemical_name_systematic
; 
 RhCl(NBD){1-(2-NHBoc-ethyl)-3-trityl-imidazolin-2-ylidene}]  
;
_space_group_IT_number 14
_symmetry_cell_setting monoclinic
_symmetry_space_group_name_Hall '-P 2yn'
_symmetry_space_group_name_H-M 'P 1 21/n 1'
_atom_sites_solution_hydrogens geom
_atom_sites_solution_primary direct
_atom_sites_solution_secondary difmap
_audit_creation_date 10/10/2010
_audit_creation_method SHELXL-97
_audit_update_record 06/12/2011
_cell_angle_alpha 90.00
_cell_angle_beta 93.5440(10)
_cell_angle_gamma 90.00
_cell_formula_units_Z 4
_cell_length_a 13.1294(13)
_cell_length_b 9.7921(10)
_cell_length_c 29.874(3)
_cell_measurement_temperature 296(2)
_cell_volume 3833.4(7)
_computing_structure_refinement 'SHELXL-97 (Sheldrick, 1997)'
_computing_structure_solution 'SHELXS-97 (Sheldrick, 1990)'
_diffrn_ambient_temperature 296(2)
_diffrn_measured_fraction_theta_full 0.987
_diffrn_measured_fraction_theta_max 0.987
_diffrn_measurement_device_type 'CCD area detector'
_diffrn_measurement_method 'phi and omega scans'
_diffrn_radiation_monochromator graphite
_diffrn_radiation_source 'fine-focus sealed tube'
_diffrn_radiation_type MoK\a
_diffrn_radiation_wavelength 0.71073
_diffrn_reflns_av_R_equivalents 0.0276
_diffrn_reflns_av_sigmaI/netI 0.0227
_diffrn_reflns_limit_h_max 17
_diffrn_reflns_limit_h_min -17
_diffrn_reflns_limit_k_max 12
_diffrn_reflns_limit_k_min -12
_diffrn_reflns_limit_l_max 38
_diffrn_reflns_limit_l_min -39
_diffrn_reflns_number 43104
_diffrn_reflns_theta_full 28.00
_diffrn_reflns_theta_max 28.00
_diffrn_reflns_theta_min 1.66
_exptl_absorpt_coefficient_mu 0.555
_exptl_absorpt_correction_T_max 0.8737
_exptl_absorpt_correction_T_min 0.7500
_exptl_absorpt_correction_type empirical
_exptl_absorpt_process_details 'Bruker SADABS'
_exptl_crystal_colour yellow
_exptl_crystal_density_diffrn 1.328
_exptl_crystal_density_method 'not measured'
_exptl_crystal_description plate
_exptl_crystal_F_000 1592
_exptl_crystal_size_max 0.55
_exptl_crystal_size_mid 0.45
_exptl_crystal_size_min 0.25
_refine_diff_density_max 0.552
_refine_diff_density_min -0.279
_refine_diff_density_rms 0.048
_refine_ls_extinction_method none
_refine_ls_goodness_of_fit_ref 1.022
_refine_ls_hydrogen_treatment mixed
_refine_ls_matrix_type full
_refine_ls_number_parameters 459
_refine_ls_number_reflns 9122
_refine_ls_number_restraints 0
_refine_ls_restrained_S_all 1.022
_refine_ls_R_factor_all 0.0433
_refine_ls_R_factor_gt 0.0314
_refine_ls_shift/su_max 0.003
_refine_ls_shift/su_mean 0.000
_refine_ls_structure_factor_coef Fsqd
_refine_ls_weighting_details 'calc w=1/[\s^2^(Fo^2^)+(0.0421P)^2^+1.0960P] where P=(Fo^2^+2Fc^2^)/3'
_refine_ls_weighting_scheme calc
_refine_ls_wR_factor_gt 0.0772
_refine_ls_wR_factor_ref 0.0842
_reflns_number_gt 7328
_reflns_number_total 9122
_reflns_threshold_expression >2sigma(I)
_cod_data_source_file om200631w_si_007.cif
_cod_data_source_block g43rh_gavi
_cod_original_sg_symbol_H-M 'P 21/n'
_cod_database_code 4065234

loop_
_symmetry_equiv_pos_as_xyz
'x, y, z'
'-x+1/2, y+1/2, -z+1/2'
'-x, -y, -z'
'x-1/2, -y-1/2, z-1/2'

loop_
_atom_site_label
_atom_site_type_symbol
_atom_site_fract_x
_atom_site_fract_y
_atom_site_fract_z
_atom_site_U_iso_or_equiv
_atom_site_adp_type
_atom_site_occupancy
_atom_site_symmetry_multiplicity
_atom_site_calc_flag
_atom_site_refinement_flags
Rh1 Rh 0.674362(11) 0.696178(15) 0.133273(5) 0.04221(6) Uani 1 1 d .
Cl2 Cl 0.72518(4) 0.92501(5) 0.156681(18) 0.05641(13) Uani 1 1 d .
O2 O 1.04421(12) 0.66833(19) 0.31690(6) 0.0732(5) Uani 1 1 d .
O1 O 0.99874(15) 0.8001(2) 0.25690(8) 0.0933(7) Uani 1 1 d .
N1 N 0.81161(11) 0.57153(16) 0.20603(5) 0.0407(3) Uani 1 1 d .
H1N H 0.8732(16) 0.628(2) 0.3147(7) 0.053(6) Uiso 1 1 d .
N2 N 0.88601(11) 0.54152(16) 0.14498(5) 0.0410(3) Uani 1 1 d .
N3 N 0.88198(14) 0.69176(18) 0.29616(6) 0.0489(4) Uani 1 1 d .
C1 C 0.84253(15) 0.6068(2) 0.06475(6) 0.0449(4) Uani 1 1 d .
C2 C 0.79971(17) 0.5365(3) 0.02819(7) 0.0586(5) Uani 1 1 d .
H2 H 0.8147 0.4444 0.0247 0.070 Uiso 1 1 calc R
C3 C 0.7346(2) 0.6017(3) -0.00334(8) 0.0737(7) Uani 1 1 d .
H3 H 0.7062 0.5528 -0.0277 0.088 Uiso 1 1 calc R
C4 C 0.7119(2) 0.7371(3) 0.00108(9) 0.0773(8) Uani 1 1 d .
H4 H 0.6680 0.7801 -0.0201 0.093 Uiso 1 1 calc R
C12 C 0.92242(14) 0.54320(19) 0.09834(6) 0.0418(4) Uani 1 1 d .
C19 C 0.89484(15) 0.4887(2) 0.21642(7) 0.0445(4) Uani 1 1 d .
H19C H 0.9089(15) 0.459(2) 0.2450(7) 0.046(5) Uiso 1 1 d .
C20 C 0.94075(15) 0.4695(2) 0.17869(7) 0.0462(4) Uani 1 1 d .
H20C H 0.9981(15) 0.421(2) 0.1719(6) 0.041(5) Uiso 1 1 d .
C9 C 0.94332(15) 0.3915(2) 0.08704(6) 0.0461(4) Uani 1 1 d .
C21 C 0.74425(14) 0.6233(2) 0.23956(6) 0.0452(4) Uani 1 1 d .
H21A H 0.7255 0.5485 0.2587 0.054 Uiso 1 1 calc R
H21B H 0.6822 0.6583 0.2244 0.054 Uiso 1 1 calc R
C6 C 0.81911(17) 0.7456(2) 0.06876(7) 0.0515(5) Uani 1 1 d .
H6 H 0.8474 0.7951 0.0930 0.062 Uiso 1 1 calc R
C8 C 0.8816(2) 0.1585(3) 0.08406(9) 0.0692(7) Uani 1 1 d .
H8 H 0.8304 0.0957 0.0891 0.083 Uiso 1 1 calc R
C7 C 0.86847(18) 0.2952(2) 0.09439(8) 0.0578(5) Uani 1 1 d .
H7 H 0.8083 0.3229 0.1065 0.069 Uiso 1 1 calc R
C13 C 1.01931(15) 0.6328(2) 0.09723(7) 0.0460(4) Uani 1 1 d .
C10 C 1.03278(18) 0.3469(2) 0.07011(8) 0.0580(5) Uani 1 1 d .
H10 H 1.0848 0.4089 0.0656 0.070 Uiso 1 1 calc R
C23 C 0.97709(18) 0.7261(2) 0.28680(8) 0.0572(5) Uani 1 1 d .
C22 C 0.79336(16) 0.7354(2) 0.26843(7) 0.0509(5) Uani 1 1 d .
H22A H 0.8135 0.8090 0.2491 0.061 Uiso 1 1 calc R
H22B H 0.7430 0.7716 0.2877 0.061 Uiso 1 1 calc R
C17 C 1.05441(18) 0.6679(2) 0.05574(8) 0.0575(5) Uani 1 1 d .
H17 H 1.0190 0.6373 0.0297 0.069 Uiso 1 1 calc R
C18 C 0.80336(13) 0.60434(18) 0.16167(6) 0.0380(4) Uani 1 1 d .
C14 C 1.07184(19) 0.6828(3) 0.13490(8) 0.0674(7) Uani 1 1 d .
H14 H 1.0490 0.6635 0.1631 0.081 Uiso 1 1 calc R
C5 C 0.7547(2) 0.8096(3) 0.03723(8) 0.0683(6) Uani 1 1 d .
H5 H 0.7400 0.9019 0.0403 0.082 Uiso 1 1 calc R
C25 C 1.1960(3) 0.8113(4) 0.31061(17) 0.1179(14) Uani 1 1 d .
H25A H 1.2692 0.8079 0.3117 0.177 Uiso 1 1 calc R
H25B H 1.1744 0.8590 0.3364 0.177 Uiso 1 1 calc R
H25C H 1.1712 0.8581 0.2839 0.177 Uiso 1 1 calc R
C11 C 1.0456(2) 0.2087(3) 0.05975(9) 0.0743(7) Uani 1 1 d .
H11 H 1.1062 0.1798 0.0482 0.089 Uiso 1 1 calc R
C15 C 1.1934(2) 0.7931(3) 0.08999(10) 0.0794(8) Uani 1 1 d .
H15 H 1.2522 0.8451 0.0878 0.095 Uiso 1 1 calc R
C24 C 1.15456(19) 0.6697(3) 0.31022(11) 0.0779(8) Uani 1 1 d .
C16 C 1.1404(2) 0.7469(3) 0.05241(9) 0.0684(6) Uani 1 1 d .
H16 H 1.1624 0.7688 0.0243 0.082 Uiso 1 1 calc R
C26 C 1.1588(2) 0.7619(4) 0.13122(10) 0.0911(10) Uani 1 1 d .
H26 H 1.1941 0.7941 0.1570 0.109 Uiso 1 1 calc R
C27 C 0.9705(2) 0.1160(3) 0.06633(9) 0.0750(7) Uani 1 1 d .
H27 H 0.9793 0.0247 0.0589 0.090 Uiso 1 1 calc R
C28 C 1.1964(3) 0.5935(5) 0.35081(15) 0.1447(18) Uani 1 1 d .
H28A H 1.1724 0.5009 0.3494 0.217 Uiso 1 1 calc R
H28B H 1.1739 0.6365 0.3773 0.217 Uiso 1 1 calc R
H28C H 1.2696 0.5943 0.3516 0.217 Uiso 1 1 calc R
C29 C 1.1733(3) 0.5941(5) 0.26776(15) 0.1380(17) Uani 1 1 d .
H29A H 1.1458 0.5035 0.2693 0.207 Uiso 1 1 calc R
H29B H 1.2454 0.5890 0.2642 0.207 Uiso 1 1 calc R
H29C H 1.1408 0.6415 0.2426 0.207 Uiso 1 1 calc R
C32 C 0.60899(16) 0.5249(2) 0.10078(8) 0.0561(5) Uani 1 1 d .
H32 H 0.6674 0.4880 0.0895 0.067 Uiso 1 1 calc R
C31 C 0.58319(16) 0.5269(2) 0.14537(8) 0.0588(5) Uani 1 1 d .
H31 H 0.6213 0.4911 0.1699 0.071 Uiso 1 1 calc R
C36 C 0.53633(18) 0.7433(3) 0.09068(9) 0.0672(6) Uani 1 1 d .
H36 H 0.5579 0.8172 0.0741 0.081 Uiso 1 1 calc R
C33 C 0.52079(18) 0.5965(3) 0.07431(8) 0.0679(6) Uani 1 1 d .
H33 H 0.5151 0.5820 0.0418 0.081 Uiso 1 1 calc R
C37 C 0.51238(17) 0.7443(3) 0.13414(10) 0.0697(7) Uani 1 1 d .
H37 H 0.5148 0.8194 0.1532 0.084 Uiso 1 1 calc R
C35 C 0.48063(17) 0.5990(3) 0.14605(9) 0.0703(7) Uani 1 1 d .
H35 H 0.4417 0.5871 0.1727 0.084 Uiso 1 1 calc R
C34 C 0.43017(18) 0.5519(3) 0.10064(9) 0.0791(8) Uani 1 1 d .
H34A H 0.4181 0.4543 0.0993 0.095 Uiso 1 1 calc R
H34B H 0.3680 0.6014 0.0921 0.095 Uiso 1 1 calc R
N4 N 0.4559(4) 0.7199(5) 0.25457(17) 0.1460(17) Uani 1 1 d .
C39 C 0.5025(3) 0.5363(5) 0.31223(14) 0.1298(16) Uani 1 1 d .
H39A H 0.4727 0.5584 0.3399 0.195 Uiso 1 1 calc R
H39B H 0.5753 0.5305 0.3172 0.195 Uiso 1 1 calc R
H39C H 0.4763 0.4501 0.3014 0.195 Uiso 1 1 calc R
C40 C 0.4777(3) 0.6387(5) 0.28021(17) 0.1012(13) Uani 1 1 d .
N5 N 0.6222(4) 0.1372(8) -0.00040(18) 0.236(3) Uani 1 1 d .
C41 C 0.5533(3) 0.1422(4) 0.07656(14) 0.1197(12) Uani 1 1 d .
H41A H 0.4912 0.0902 0.0758 0.180 Uiso 1 1 calc R
H41B H 0.5397 0.2343 0.0855 0.180 Uiso 1 1 calc R
H41C H 0.6026 0.1019 0.0977 0.180 Uiso 1 1 calc R
C42 C 0.5918(3) 0.1427(6) 0.03365(18) 0.1330(16) Uani 1 1 d .

loop_
_atom_site_aniso_label
_atom_site_aniso_U_11
_atom_site_aniso_U_22
_atom_site_aniso_U_33
_atom_site_aniso_U_23
_atom_site_aniso_U_13
_atom_site_aniso_U_12
Rh1 0.04084(9) 0.04123(9) 0.04344(9) 0.00035(6) -0.00640(6) 0.00235(6)
Cl2 0.0670(3) 0.0448(3) 0.0570(3) -0.0096(2) 0.0003(2) 0.0014(2)
O2 0.0518(9) 0.0895(12) 0.0776(11) 0.0211(9) -0.0018(8) 0.0087(8)
O1 0.0713(12) 0.1052(16) 0.1031(15) 0.0523(13) 0.0026(11) -0.0109(10)
N1 0.0405(8) 0.0445(8) 0.0368(8) 0.0026(6) 0.0013(6) 0.0021(7)
N2 0.0419(8) 0.0449(8) 0.0359(8) -0.0009(6) -0.0001(6) 0.0035(7)
N3 0.0534(10) 0.0490(10) 0.0436(9) 0.0038(8) -0.0027(7) 0.0007(8)
C1 0.0472(10) 0.0514(11) 0.0362(9) -0.0020(8) 0.0031(8) 0.0009(8)
C2 0.0641(13) 0.0654(14) 0.0454(11) -0.0103(10) -0.0034(10) 0.0010(11)
C3 0.0730(16) 0.103(2) 0.0432(12) -0.0127(13) -0.0123(11) 0.0034(15)
C4 0.0777(18) 0.100(2) 0.0527(14) 0.0126(14) -0.0098(12) 0.0216(16)
C12 0.0449(10) 0.0439(10) 0.0366(9) -0.0044(7) 0.0026(7) 0.0005(8)
C19 0.0459(10) 0.0455(10) 0.0413(10) 0.0037(8) -0.0040(8) 0.0043(8)
C20 0.0452(11) 0.0479(11) 0.0449(10) 0.0002(8) -0.0021(8) 0.0085(9)
C9 0.0526(11) 0.0455(10) 0.0400(10) -0.0045(8) 0.0017(8) 0.0017(9)
C21 0.0413(10) 0.0557(12) 0.0388(10) 0.0034(8) 0.0036(8) 0.0036(8)
C6 0.0584(12) 0.0533(11) 0.0431(11) 0.0008(9) 0.0055(9) 0.0043(10)
C8 0.0859(18) 0.0502(13) 0.0712(16) -0.0030(11) 0.0028(14) -0.0100(12)
C7 0.0583(13) 0.0503(12) 0.0647(14) -0.0044(10) 0.0038(10) -0.0023(10)
C13 0.0470(10) 0.0438(10) 0.0471(11) -0.0054(8) 0.0037(8) 0.0010(8)
C10 0.0656(14) 0.0512(12) 0.0585(13) -0.0030(10) 0.0150(11) 0.0054(10)
C23 0.0581(13) 0.0550(13) 0.0579(13) 0.0028(10) -0.0005(10) 0.0022(10)
C22 0.0543(12) 0.0488(11) 0.0493(11) 0.0006(9) 0.0014(9) 0.0108(9)
C17 0.0640(13) 0.0579(13) 0.0513(12) -0.0075(10) 0.0093(10) -0.0092(10)
C18 0.0397(9) 0.0365(9) 0.0374(9) -0.0018(7) -0.0028(7) -0.0024(7)
C14 0.0705(15) 0.0818(17) 0.0498(12) -0.0070(11) 0.0032(11) -0.0219(13)
C5 0.0768(16) 0.0677(16) 0.0600(14) 0.0111(12) 0.0018(12) 0.0151(13)
C25 0.070(2) 0.103(3) 0.180(4) -0.020(3) 0.004(2) -0.0109(18)
C11 0.0894(19) 0.0605(15) 0.0755(17) -0.0057(12) 0.0248(14) 0.0201(14)
C15 0.0685(16) 0.0795(18) 0.092(2) -0.0146(15) 0.0168(15) -0.0275(14)
C24 0.0498(13) 0.0849(19) 0.098(2) 0.0016(16) 0.0006(13) 0.0061(13)
C16 0.0757(16) 0.0619(14) 0.0701(16) -0.0065(12) 0.0247(13) -0.0122(13)
C26 0.088(2) 0.111(2) 0.0726(19) -0.0183(16) -0.0035(16) -0.0431(18)
C27 0.111(2) 0.0436(13) 0.0715(16) -0.0070(11) 0.0125(15) 0.0072(14)
C28 0.067(2) 0.187(5) 0.176(4) 0.067(4) -0.021(2) 0.023(3)
C29 0.072(2) 0.178(4) 0.165(4) -0.081(3) 0.011(2) 0.015(2)
C32 0.0470(11) 0.0517(12) 0.0684(14) -0.0100(10) -0.0062(10) -0.0039(9)
C31 0.0514(12) 0.0590(13) 0.0643(14) 0.0051(11) -0.0100(10) -0.0129(10)
C36 0.0570(14) 0.0676(15) 0.0735(16) 0.0058(13) -0.0226(12) 0.0081(12)
C33 0.0615(14) 0.0831(17) 0.0567(13) -0.0101(12) -0.0165(11) -0.0008(13)
C37 0.0453(12) 0.0750(16) 0.0869(19) -0.0226(14) -0.0109(12) 0.0120(11)
C35 0.0480(12) 0.0951(19) 0.0678(15) -0.0128(14) 0.0025(11) -0.0148(13)
C34 0.0506(13) 0.093(2) 0.0909(19) -0.0191(16) -0.0176(13) -0.0061(13)
N4 0.154(4) 0.132(4) 0.154(4) -0.043(3) 0.029(3) -0.037(3)
C39 0.102(3) 0.183(5) 0.104(3) -0.068(3) 0.004(2) 0.011(3)
C40 0.068(2) 0.128(4) 0.109(3) -0.058(3) 0.019(2) -0.025(2)
N5 0.158(4) 0.405(9) 0.143(4) 0.122(5) 0.006(3) 0.074(5)
C41 0.136(3) 0.103(3) 0.119(3) 0.006(2) 0.000(3) 0.019(2)
C42 0.100(3) 0.177(4) 0.120(3) 0.068(3) -0.009(3) 0.028(3)

loop_
_atom_type_symbol
_atom_type_description
_atom_type_scat_dispersion_real
_atom_type_scat_dispersion_imag
_atom_type_scat_source
C C 0.0033 0.0016 'International Tables Vol C Tables 4.2.6.8 and 6.1.1.4'
H H 0.0000 0.0000 'International Tables Vol C Tables 4.2.6.8 and 6.1.1.4'
N N 0.0061 0.0033 'International Tables Vol C Tables 4.2.6.8 and 6.1.1.4'
O O 0.0106 0.0060 'International Tables Vol C Tables 4.2.6.8 and 6.1.1.4'
Cl Cl 0.1484 0.1585 'International Tables Vol C Tables 4.2.6.8 and 6.1.1.4'
Rh Rh -1.1178 0.9187 'International Tables Vol C Tables 4.2.6.8 and 6.1.1.4'

loop_
_geom_angle_atom_site_label_1
_geom_angle_atom_site_label_2
_geom_angle_atom_site_label_3
_geom_angle
C18 Rh1 C31 92.74(8)
C18 Rh1 C32 98.32(8)
C31 Rh1 C32 38.95(9)
C18 Rh1 C37 150.44(10)
C31 Rh1 C37 66.40(10)
C32 Rh1 C37 78.83(9)
C18 Rh1 C36 163.79(9)
C31 Rh1 C36 78.81(10)
C32 Rh1 C36 66.43(9)
C37 Rh1 C36 36.05(10)
C18 Rh1 Cl2 94.60(5)
C31 Rh1 Cl2 146.35(7)
C32 Rh1 Cl2 165.81(6)
C37 Rh1 Cl2 92.76(7)
C36 Rh1 Cl2 100.08(7)
C23 O2 C24 121.0(2)
C18 N1 C19 111.82(15)
C18 N1 C21 124.61(15)
C19 N1 C21 123.49(15)
C18 N2 C20 110.48(15)
C18 N2 C12 129.70(15)
C20 N2 C12 119.81(15)
C23 N3 C22 122.14(19)
C23 N3 H1N 119.2(15)
C22 N3 H1N 117.0(15)
C2 C1 C6 118.09(19)
C2 C1 C12 122.82(18)
C6 C1 C12 118.80(17)
C1 C2 C3 120.7(2)
C1 C2 H2 119.6
C3 C2 H2 119.6
C4 C3 C2 120.6(2)
C4 C3 H3 119.7
C2 C3 H3 119.7
C3 C4 C5 119.6(2)
C3 C4 H4 120.2
C5 C4 H4 120.2
N2 C12 C1 111.51(14)
N2 C12 C13 109.60(14)
C1 C12 C13 106.56(15)
N2 C12 C9 105.20(15)
C1 C12 C9 111.62(15)
C13 C12 C9 112.42(15)
C20 C19 N1 106.73(17)
C20 C19 H19C 132.5(13)
N1 C19 H19C 120.8(13)
C19 C20 N2 107.57(17)
C19 C20 H20C 132.8(12)
N2 C20 H20C 119.7(12)
C10 C9 C7 118.1(2)
C10 C9 C12 123.30(19)
C7 C9 C12 118.63(18)
N1 C21 C22 112.70(16)
N1 C21 H21A 109.1
C22 C21 H21A 109.1
N1 C21 H21B 109.1
C22 C21 H21B 109.1
H21A C21 H21B 107.8
C5 C6 C1 120.8(2)
C5 C6 H6 119.6
C1 C6 H6 119.6
C27 C8 C7 119.9(2)
C27 C8 H8 120.1
C7 C8 H8 120.1
C8 C7 C9 121.4(2)
C8 C7 H7 119.3
C9 C7 H7 119.3
C14 C13 C17 117.7(2)
C14 C13 C12 123.81(18)
C17 C13 C12 118.49(18)
C9 C10 C11 120.2(2)
C9 C10 H10 119.9
C11 C10 H10 119.9
O1 C23 N3 125.1(2)
O1 C23 O2 125.3(2)
N3 C23 O2 109.6(2)
N3 C22 C21 114.18(17)
N3 C22 H22A 108.7
C21 C22 H22A 108.7
N3 C22 H22B 108.7
C21 C22 H22B 108.7
H22A C22 H22B 107.6
C16 C17 C13 121.4(2)
C16 C17 H17 119.3
C13 C17 H17 119.3
N1 C18 N2 103.38(14)
N1 C18 Rh1 121.29(13)
N2 C18 Rh1 134.33(13)
C13 C14 C26 120.5(2)
C13 C14 H14 119.8
C26 C14 H14 119.8
C6 C5 C4 120.2(2)
C6 C5 H5 119.9
C4 C5 H5 119.9
C24 C25 H25A 109.5
C24 C25 H25B 109.5
H25A C25 H25B 109.5
C24 C25 H25C 109.5
H25A C25 H25C 109.5
H25B C25 H25C 109.5
C27 C11 C10 120.9(2)
C27 C11 H11 119.6
C10 C11 H11 119.6
C16 C15 C26 119.0(2)
C16 C15 H15 120.5
C26 C15 H15 120.5
O2 C24 C25 111.7(2)
O2 C24 C28 101.5(2)
C25 C24 C28 110.0(3)
O2 C24 C29 108.9(2)
C25 C24 C29 112.7(3)
C28 C24 C29 111.5(3)
C15 C16 C17 120.4(2)
C15 C16 H16 119.8
C17 C16 H16 119.8
C15 C26 C14 120.9(2)
C15 C26 H26 119.5
C14 C26 H26 119.5
C11 C27 C8 119.5(2)
C11 C27 H27 120.3
C8 C27 H27 120.3
C24 C28 H28A 109.5
C24 C28 H28B 109.5
H28A C28 H28B 109.5
C24 C28 H28C 109.5
H28A C28 H28C 109.5
H28B C28 H28C 109.5
C24 C29 H29A 109.5
C24 C29 H29B 109.5
H29A C29 H29B 109.5
C24 C29 H29C 109.5
H29A C29 H29C 109.5
H29B C29 H29C 109.5
C31 C32 C33 105.5(2)
C31 C32 Rh1 70.31(12)
C33 C32 Rh1 98.52(14)
C31 C32 H32 127.3
C33 C32 H32 127.3
Rh1 C32 H32 99.0
C32 C31 C35 106.7(2)
C32 C31 Rh1 70.75(12)
C35 C31 Rh1 98.70(15)
C32 C31 H31 126.7
C35 C31 H31 126.7
Rh1 C31 H31 98.6
C37 C36 C33 106.2(2)
C37 C36 Rh1 71.25(13)
C33 C36 Rh1 94.40(14)
C37 C36 H36 126.9
C33 C36 H36 126.9
Rh1 C36 H36 101.8
C36 C33 C34 101.3(2)
C36 C33 C32 100.57(17)
C34 C33 C32 101.0(2)
C36 C33 H33 117.0
C34 C33 H33 117.0
C32 C33 H33 117.0
C36 C37 C35 107.4(2)
C36 C37 Rh1 72.70(14)
C35 C37 Rh1 94.69(15)
C36 C37 H37 126.3
C35 C37 H37 126.3
Rh1 C37 H37 100.5
C31 C35 C37 100.03(18)
C31 C35 C34 100.5(2)
C37 C35 C34 100.4(2)
C31 C35 H35 117.5
C37 C35 H35 117.5
C34 C35 H35 117.5
C33 C34 C35 93.53(18)
C33 C34 H34A 113.0
C35 C34 H34A 113.0
C33 C34 H34B 113.0
C35 C34 H34B 113.0
H34A C34 H34B 110.4
C40 C39 H39A 109.5
C40 C39 H39B 109.5
H39A C39 H39B 109.5
C40 C39 H39C 109.5
H39A C39 H39C 109.5
H39B C39 H39C 109.5
N4 C40 C39 178.6(5)
C42 C41 H41A 109.5
C42 C41 H41B 109.5
H41A C41 H41B 109.5
C42 C41 H41C 109.5
H41A C41 H41C 109.5
H41B C41 H41C 109.5
N5 C42 C41 177.1(7)

loop_
_geom_bond_atom_site_label_1
_geom_bond_atom_site_label_2
_geom_bond_distance
Rh1 C18 2.0540(17)
Rh1 C31 2.089(2)
Rh1 C32 2.095(2)
Rh1 C37 2.180(2)
Rh1 C36 2.198(2)
Rh1 Cl2 2.4285(6)
O2 C23 1.344(3)
O2 C24 1.475(3)
O1 C23 1.198(3)
N1 C18 1.361(2)
N1 C19 1.381(2)
N1 C21 1.467(2)
N2 C18 1.368(2)
N2 C20 1.393(2)
N2 C12 1.501(2)
N3 C23 1.339(3)
N3 C22 1.450(3)
N3 H1N 0.85(2)
C1 C2 1.381(3)
C1 C6 1.400(3)
C1 C12 1.538(3)
C2 C3 1.388(3)
C2 H2 0.9300
C3 C4 1.367(4)
C3 H3 0.9300
C4 C5 1.383(4)
C4 H4 0.9300
C12 C13 1.547(3)
C12 C9 1.552(3)
C19 C20 1.324(3)
C19 H19C 0.91(2)
C20 H20C 0.925(19)
C9 C10 1.378(3)
C9 C7 1.389(3)
C21 C22 1.515(3)
C21 H21A 0.9700
C21 H21B 0.9700
C6 C5 1.377(3)
C6 H6 0.9300
C8 C27 1.376(4)
C8 C7 1.386(3)
C8 H8 0.9300
C7 H7 0.9300
C13 C14 1.373(3)
C13 C17 1.392(3)
C10 C11 1.401(3)
C10 H10 0.9300
C22 H22A 0.9700
C22 H22B 0.9700
C17 C16 1.377(3)
C17 H17 0.9300
C14 C26 1.390(4)
C14 H14 0.9300
C5 H5 0.9300
C25 C24 1.489(4)
C25 H25A 0.9600
C25 H25B 0.9600
C25 H25C 0.9600
C11 C27 1.363(4)
C11 H11 0.9300
C15 C16 1.361(4)
C15 C26 1.374(4)
C15 H15 0.9300
C24 C28 1.499(5)
C24 C29 1.502(5)
C16 H16 0.9300
C26 H26 0.9300
C27 H27 0.9300
C28 H28A 0.9600
C28 H28B 0.9600
C28 H28C 0.9600
C29 H29A 0.9600
C29 H29B 0.9600
C29 H29C 0.9600
C32 C31 1.395(3)
C32 C33 1.531(3)
C32 H32 0.9300
C31 C35 1.522(3)
C31 H31 0.9300
C36 C37 1.355(4)
C36 C33 1.528(4)
C36 H36 0.9300
C33 C34 1.530(4)
C33 H33 0.9800
C37 C35 1.531(4)
C37 H37 0.9300
C35 C34 1.543(3)
C35 H35 0.9800
C34 H34A 0.9700
C34 H34B 0.9700
N4 C40 1.128(6)
C39 C40 1.410(6)
C39 H39A 0.9600
C39 H39B 0.9600
C39 H39C 0.9600
N5 C42 1.117(6)
C41 C42 1.407(6)
C41 H41A 0.9600
C41 H41B 0.9600
C41 H41C 0.9600

loop_
_geom_hbond_atom_site_label_D
_geom_hbond_atom_site_label_H
_geom_hbond_atom_site_label_A
_geom_hbond_distance_DH
_geom_hbond_distance_HA
_geom_hbond_distance_DA
_geom_hbond_angle_DHA
_geom_hbond_site_symmetry_A
N3 H1N Cl2 0.85(2) 2.55(2) 3.321(2) 152(2) 2_645

loop_
_geom_torsion_atom_site_label_1
_geom_torsion_atom_site_label_2
_geom_torsion_atom_site_label_3
_geom_torsion_atom_site_label_4
_geom_torsion
C6 C1 C2 C3 -0.6(3)
C12 C1 C2 C3 -174.4(2)
C1 C2 C3 C4 0.3(4)
C2 C3 C4 C5 0.3(4)
C18 N2 C12 C1 -10.9(3)
C20 N2 C12 C1 170.23(16)
C18 N2 C12 C13 106.9(2)
C20 N2 C12 C13 -72.0(2)
C18 N2 C12 C9 -132.04(19)
C20 N2 C12 C9 49.1(2)
C2 C1 C12 N2 -120.1(2)
C6 C1 C12 N2 66.1(2)
C2 C1 C12 C13 120.3(2)
C6 C1 C12 C13 -53.4(2)
C2 C1 C12 C9 -2.8(3)
C6 C1 C12 C9 -176.51(17)
C18 N1 C19 C20 0.6(2)
C21 N1 C19 C20 -176.18(18)
N1 C19 C20 N2 0.4(2)
C18 N2 C20 C19 -1.3(2)
C12 N2 C20 C19 177.76(16)
N2 C12 C9 C10 -130.2(2)
C1 C12 C9 C10 108.7(2)
C13 C12 C9 C10 -11.0(3)
N2 C12 C9 C7 49.6(2)
C1 C12 C9 C7 -71.5(2)
C13 C12 C9 C7 168.84(18)
C18 N1 C21 C22 -102.9(2)
C19 N1 C21 C22 73.5(2)
C2 C1 C6 C5 0.4(3)
C12 C1 C6 C5 174.4(2)
C27 C8 C7 C9 0.3(4)
C10 C9 C7 C8 -1.6(3)
C12 C9 C7 C8 178.6(2)
N2 C12 C13 C14 9.9(3)
C1 C12 C13 C14 130.7(2)
C9 C12 C13 C14 -106.7(2)
N2 C12 C13 C17 -168.51(18)
C1 C12 C13 C17 -47.7(2)
C9 C12 C13 C17 74.9(2)
C7 C9 C10 C11 1.6(3)
C12 C9 C10 C11 -178.6(2)
C22 N3 C23 O1 4.0(4)
C22 N3 C23 O2 -177.86(19)
C24 O2 C23 O1 -12.3(4)
C24 O2 C23 N3 169.5(2)
C23 N3 C22 C21 106.1(2)
N1 C21 C22 N3 -64.2(2)
C14 C13 C17 C16 1.7(3)
C12 C13 C17 C16 -179.7(2)
C19 N1 C18 N2 -1.4(2)
C21 N1 C18 N2 175.37(16)
C19 N1 C18 Rh1 168.67(13)
C21 N1 C18 Rh1 -14.6(2)
C20 N2 C18 N1 1.65(19)
C12 N2 C18 N1 -177.33(17)
C20 N2 C18 Rh1 -166.47(15)
C12 N2 C18 Rh1 14.6(3)
C31 Rh1 C18 N1 -64.43(15)
C32 Rh1 C18 N1 -103.17(15)
C37 Rh1 C18 N1 -21.2(3)
C36 Rh1 C18 N1 -122.3(3)
Cl2 Rh1 C18 N1 82.71(14)
C31 Rh1 C18 N2 102.02(18)
C32 Rh1 C18 N2 63.27(19)
C37 Rh1 C18 N2 145.29(19)
C36 Rh1 C18 N2 44.1(4)
Cl2 Rh1 C18 N2 -110.85(17)
C17 C13 C14 C26 -2.0(4)
C12 C13 C14 C26 179.5(3)
C1 C6 C5 C4 0.2(4)
C3 C4 C5 C6 -0.5(4)
C9 C10 C11 C27 -0.3(4)
C23 O2 C24 C25 63.7(4)
C23 O2 C24 C28 -179.1(3)
C23 O2 C24 C29 -61.4(4)
C26 C15 C16 C17 -1.2(5)
C13 C17 C16 C15 -0.1(4)
C16 C15 C26 C14 0.9(5)
C13 C14 C26 C15 0.8(5)
C10 C11 C27 C8 -1.1(4)
C7 C8 C27 C11 1.0(4)
C18 Rh1 C32 C31 84.03(14)
C37 Rh1 C32 C31 -66.10(15)
C36 Rh1 C32 C31 -101.71(16)
Cl2 Rh1 C32 C31 -120.6(3)
C18 Rh1 C32 C33 -172.53(14)
C31 Rh1 C32 C33 103.4(2)
C37 Rh1 C32 C33 37.34(16)
C36 Rh1 C32 C33 1.74(15)
Cl2 Rh1 C32 C33 -17.2(4)
C33 C32 C31 C35 -0.1(2)
Rh1 C32 C31 C35 93.59(16)
C33 C32 C31 Rh1 -93.69(16)
C18 Rh1 C31 C32 -99.86(13)
C37 Rh1 C31 C32 101.80(15)
C36 Rh1 C31 C32 66.19(14)
Cl2 Rh1 C31 C32 157.62(11)
C18 Rh1 C31 C35 155.45(15)
C32 Rh1 C31 C35 -104.69(19)
C37 Rh1 C31 C35 -2.90(15)
C36 Rh1 C31 C35 -38.50(15)
Cl2 Rh1 C31 C35 52.9(2)
C18 Rh1 C36 C37 124.7(3)
C31 Rh1 C36 C37 65.04(17)
C32 Rh1 C36 C37 103.90(18)
Cl2 Rh1 C36 C37 -80.72(16)
C18 Rh1 C36 C33 19.0(4)
C31 Rh1 C36 C33 -40.59(16)
C32 Rh1 C36 C33 -1.73(15)
C37 Rh1 C36 C33 -105.6(2)
Cl2 Rh1 C36 C33 173.65(14)
C37 C36 C33 C34 34.1(2)
Rh1 C36 C33 C34 105.85(17)
C37 C36 C33 C32 -69.5(2)
Rh1 C36 C33 C32 2.20(19)
C31 C32 C33 C36 69.5(2)
Rh1 C32 C33 C36 -2.3(2)
C31 C32 C33 C34 -34.4(2)
Rh1 C32 C33 C34 -106.22(17)
C33 C36 C37 C35 -0.4(2)
Rh1 C36 C37 C35 -89.55(16)
C33 C36 C37 Rh1 89.19(16)
C18 Rh1 C37 C36 -152.27(17)
C31 Rh1 C37 C36 -103.92(18)
C32 Rh1 C37 C36 -65.08(17)
Cl2 Rh1 C37 C36 103.39(16)
C18 Rh1 C37 C35 -45.5(3)
C31 Rh1 C37 C35 2.85(14)
C32 Rh1 C37 C35 41.70(15)
C36 Rh1 C37 C35 106.8(2)
Cl2 Rh1 C37 C35 -149.83(14)
C32 C31 C35 C37 -68.6(2)
Rh1 C31 C35 C37 3.84(19)
C32 C31 C35 C34 34.2(2)
Rh1 C31 C35 C34 106.55(18)
C36 C37 C35 C31 69.7(2)
Rh1 C37 C35 C31 -3.65(18)
C36 C37 C35 C34 -33.1(2)
Rh1 C37 C35 C34 -106.38(17)
C36 C33 C34 C35 -51.0(2)
C32 C33 C34 C35 52.3(2)
C31 C35 C34 C33 -52.1(2)
C37 C35 C34 C33 50.3(2)
